data_4060230
loop_
_publ_author_name
'J\'ozef Utko'
'Agnieszka Lizurek'
'Lucjan B. Jerzykiewicz'
'Piotr Sobota'

_publ_section_title
;
 Syntheses and Molecular Structure of [Mg2(OR)4(AlMe3)2] and
 [ZrCl3(OR)2(AlMe2)] (OR \\db 1-methoxy-2-propoxide)
;
_journal_name_full Organometallics
_journal_page_first 296
_journal_page_last 298
_journal_paper_doi 10.1021/om034263o
_journal_volume 23
_journal_year 2004
_chemical_formula_moiety 'C10 H24 Al Cl3 O4 Zr'
_chemical_formula_sum 'C10 H24 Al Cl3 O4 Zr'
_chemical_formula_weight 432.84
_space_group_IT_number 62
_space_group_name_Hall '-P 2ac 2n'
_space_group_name_H-M_alt 'P n m a'
_symmetry_cell_setting orthorhombic
_symmetry_Int_Tables_number 62
_symmetry_space_group_name_Hall '-P 2ac 2n'
_symmetry_space_group_name_H-M 'P n m a'
_atom_sites_solution_hydrogens geom
_atom_sites_solution_primary direct
_atom_sites_solution_secondary difmap
_audit_creation_method SHELXL-97
_cell_angle_alpha 90.00
_cell_angle_beta 90.00
_cell_angle_gamma 90.00
_cell_formula_units_Z 4
_cell_length_a 18.340(4)
_cell_length_b 10.932(2)
_cell_length_c 9.062(2)
_cell_measurement_reflns_used 30
_cell_measurement_temperature 100(1)
_cell_measurement_theta_max 14
_cell_measurement_theta_min 8
_cell_volume 1816.9(7)
_computing_cell_refinement 'Kuma KM4 software 1996'
_computing_data_collection 'Kuma KM4 software 1996'
_computing_data_reduction 'Kuma KM4 software 1996'
_computing_molecular_graphics 'SHELXTL-NT V5.1, Bruker AXS 1999'
_computing_publication_material 'SHELXTL-NT V5.1, Bruker AXS 1999'
_computing_structure_refinement 'SHELXL-97 (Sheldrick, 1997)'
_computing_structure_solution 'SHELXS-97 (Sheldrick, 1990)'
_diffrn_ambient_temperature 100(1)
_diffrn_detector_area_resol_mean 3
_diffrn_measured_fraction_theta_full 1.000
_diffrn_measured_fraction_theta_max 1.000
_diffrn_measurement_device_type 'Kuma KM4 automatic diffractometer'
_diffrn_measurement_method 'profile data from omega-2theta scans'
_diffrn_radiation_monochromator graphite
_diffrn_radiation_source 'fine-focus sealed tube'
_diffrn_radiation_type MoK\a
_diffrn_radiation_wavelength 0.71073
_diffrn_reflns_av_R_equivalents 0.0306
_diffrn_reflns_av_sigmaI/netI 0.0317
_diffrn_reflns_limit_h_max 21
_diffrn_reflns_limit_h_min -21
_diffrn_reflns_limit_k_max 13
_diffrn_reflns_limit_k_min 0
_diffrn_reflns_limit_l_max 0
_diffrn_reflns_limit_l_min -10
_diffrn_reflns_number 3330
_diffrn_reflns_theta_full 25.05
_diffrn_reflns_theta_max 25.05
_diffrn_reflns_theta_min 2.22
_diffrn_standards_interval_time 5.3
_diffrn_standards_number 100
_exptl_absorpt_coefficient_mu 1.099
_exptl_crystal_colour colorless
_exptl_crystal_density_diffrn 1.582
_exptl_crystal_density_method 'not measured'
_exptl_crystal_description block
_exptl_crystal_F_000 880
_exptl_crystal_size_max 0.4
_exptl_crystal_size_mid 0.3
_exptl_crystal_size_min 0.3
_refine_diff_density_max 0.658
_refine_diff_density_min -0.564
_refine_diff_density_rms 0.086
_refine_ls_extinction_method none
_refine_ls_goodness_of_fit_ref 1.064
_refine_ls_hydrogen_treatment mixed
_refine_ls_matrix_type full
_refine_ls_number_parameters 99
_refine_ls_number_reflns 1696
_refine_ls_number_restraints 0
_refine_ls_restrained_S_all 1.064
_refine_ls_R_factor_all 0.0397
_refine_ls_R_factor_gt 0.0298
_refine_ls_shift/su_max 0.022
_refine_ls_shift/su_mean 0.002
_refine_ls_structure_factor_coef Fsqd
_refine_ls_weighting_details 'calc w=1/[\s^2^(Fo^2^)+(0.0376P)^2^+3.3724P] where P=(Fo^2^+2Fc^2^)/3'
_refine_ls_weighting_scheme calc
_refine_ls_wR_factor_gt 0.0809
_refine_ls_wR_factor_ref 0.0846
_reflns_number_gt 1427
_reflns_number_total 1696
_reflns_threshold_expression >2sigma(I)
_cod_depositor_comments
;
The following automatic conversions were performed:
'_symmetry_cell_setting' value 'Orthorhombic' changed to 'orthorhombic'
according to '/home/saulius/struct/CIF-dictionaries/cif_core.dic'
dictionary named 'cif_core.dic' version 2.4.1 from 2010-06-29.

Automatic conversion script
Id: cif_fix_enum 1527 2010-12-29 10:47:43Z saulius 
;
_cod_database_code 4060230

loop_
_symmetry_equiv_pos_as_xyz
'x, y, z'
'-x+1/2, -y, z+1/2'
'x+1/2, -y+1/2, -z+1/2'
'-x, y+1/2, -z'
'-x, -y, -z'
'x-1/2, y, -z-1/2'
'-x-1/2, y-1/2, z-1/2'
'x, -y-1/2, z'

loop_
_atom_site_label
_atom_site_type_symbol
_atom_site_fract_x
_atom_site_fract_y
_atom_site_fract_z
_atom_site_U_iso_or_equiv
_atom_site_adp_type
_atom_site_occupancy
_atom_site_symmetry_multiplicity
_atom_site_calc_flag
_atom_site_refinement_flags
Zr Zr 0.29774(2) 0.2500 0.39303(4) 0.01593(14) Uani 1 2 d S
Cl1 Cl 0.36365(6) 0.2500 0.62808(11) 0.0256(3) Uani 1 2 d S
Cl2 Cl 0.23929(6) 0.2500 0.15099(12) 0.0269(3) Uani 1 2 d S
Cl3 Cl 0.18406(7) 0.2500 0.53820(15) 0.0394(3) Uani 1 2 d S
Al Al 0.45381(7) 0.2500 0.24374(16) 0.0285(3) Uani 1 2 d S
O10 O 0.26821(13) 0.0460(2) 0.4007(2) 0.0311(5) Uani 1 1 d .
O11 O 0.38495(11) 0.14181(19) 0.3082(2) 0.0249(5) Uani 1 1 d .
C1 C 0.4639(3) 0.2500 0.0300(6) 0.0532(16) Uani 1 2 d S
H1A H 0.5151 0.2500 0.0028 0.080 Uiso 1 2 d SR
H1B H 0.4414 0.1783 -0.0092 0.080 Uiso 1 1 d R
C2 C 0.5408(3) 0.2500 0.3673(7) 0.0458(14) Uani 1 2 d S
H2A H 0.5616 0.1694 0.3690 0.069 Uiso 1 1 d R
H2B H 0.5276 0.2500 0.4658 0.069 Uiso 1 2 d SR
C11 C 0.4521(2) -0.0465(4) 0.2679(5) 0.0528(12) Uani 1 1 d .
H11A H 0.4474 -0.1334 0.2807 0.079 Uiso 1 1 calc R
H11B H 0.4936 -0.0178 0.3222 0.079 Uiso 1 1 calc R
H11C H 0.4584 -0.0283 0.1651 0.079 Uiso 1 1 calc R
C12 C 0.3865(3) 0.0140(4) 0.3224(10) 0.112(3) Uani 1 1 d .
H12 H 0.4037 0.0164 0.4247 0.134 Uiso 1 1 calc R
C13 C 0.3248(3) -0.0359(4) 0.3568(7) 0.089(2) Uani 1 1 d .
H13A H 0.3332 -0.0933 0.4366 0.106 Uiso 1 1 calc R
H13B H 0.3077 -0.0825 0.2725 0.106 Uiso 1 1 calc R
C14 C 0.1977(3) -0.0055(4) 0.3621(5) 0.0610(14) Uani 1 1 d .
H14A H 0.1965 -0.0228 0.2583 0.091 Uiso 1 1 calc R
H14B H 0.1600 0.0521 0.3861 0.091 Uiso 1 1 calc R
H14C H 0.1901 -0.0797 0.4165 0.091 Uiso 1 1 calc R

loop_
_atom_site_aniso_label
_atom_site_aniso_U_11
_atom_site_aniso_U_22
_atom_site_aniso_U_33
_atom_site_aniso_U_23
_atom_site_aniso_U_13
_atom_site_aniso_U_12
Zr 0.0198(2) 0.0143(2) 0.0137(2) 0.000 0.00157(15) 0.000
Cl1 0.0359(6) 0.0258(5) 0.0153(5) 0.000 -0.0028(4) 0.000
Cl2 0.0276(6) 0.0326(6) 0.0203(5) 0.000 -0.0057(4) 0.000
Cl3 0.0281(6) 0.0503(7) 0.0398(7) 0.000 0.0139(6) 0.000
Al 0.0211(7) 0.0426(8) 0.0217(7) 0.000 0.0012(6) 0.000
O10 0.0448(14) 0.0202(11) 0.0284(12) -0.0011(9) 0.0053(10) -0.0089(10)
O11 0.0266(11) 0.0184(11) 0.0297(12) -0.0049(9) -0.0020(9) 0.0049(9)
C1 0.045(3) 0.085(5) 0.030(3) 0.000 0.012(3) 0.000
C2 0.029(3) 0.064(4) 0.045(3) 0.000 -0.011(2) 0.000
C11 0.077(3) 0.040(2) 0.041(2) -0.0101(18) 0.004(2) 0.031(2)
C12 0.054(3) 0.017(2) 0.265(10) -0.002(4) 0.038(5) 0.009(2)
C13 0.123(5) 0.0149(18) 0.127(5) 0.009(3) 0.083(4) 0.012(3)
C14 0.089(4) 0.044(2) 0.050(3) 0.014(2) -0.031(2) -0.044(2)

loop_
_atom_type_symbol
_atom_type_description
_atom_type_scat_dispersion_real
_atom_type_scat_dispersion_imag
_atom_type_scat_source
C C 0.0033 0.0016 'International Tables Vol C Tables 4.2.6.8 and 6.1.1.4'
H H 0.0000 0.0000 'International Tables Vol C Tables 4.2.6.8 and 6.1.1.4'
Al Al 0.0645 0.0514 'International Tables Vol C Tables 4.2.6.8 and 6.1.1.4'
Cl Cl 0.1484 0.1585 'International Tables Vol C Tables 4.2.6.8 and 6.1.1.4'
O O 0.0106 0.0060 'International Tables Vol C Tables 4.2.6.8 and 6.1.1.4'
Zr Zr -2.9673 0.5597 'International Tables Vol C Tables 4.2.6.8 and 6.1.1.4'

loop_
_geom_angle_atom_site_label_1
_geom_angle_atom_site_label_2
_geom_angle_atom_site_label_3
_geom_angle
_geom_angle_site_symmetry_1
_geom_angle_site_symmetry_3
O11 Zr O11 67.36(12) 8_565 .
O11 Zr O10 136.59(8) 8_565 .
O11 Zr O10 69.47(8) . .
O11 Zr O10 69.47(8) 8_565 8_565
O11 Zr O10 136.59(8) . 8_565
O10 Zr O10 152.48(13) . 8_565
O11 Zr Cl2 90.31(6) 8_565 .
O11 Zr Cl2 90.31(6) . .
O10 Zr Cl2 85.62(6) . .
O10 Zr Cl2 85.62(6) 8_565 .
O11 Zr Cl1 86.76(6) 8_565 .
O11 Zr Cl1 86.76(6) . .
O10 Zr Cl1 95.17(6) . .
O10 Zr Cl1 95.17(6) 8_565 .
Cl2 Zr Cl1 176.47(4) . .
O11 Zr Cl3 145.76(6) 8_565 .
O11 Zr Cl3 145.76(6) . .
O10 Zr Cl3 77.54(6) . .
O10 Zr Cl3 77.54(6) 8_565 .
Cl2 Zr Cl3 96.21(5) . .
Cl1 Zr Cl3 87.32(5) . .
O11 Zr Al 33.68(6) 8_565 .
O11 Zr Al 33.68(6) . .
O10 Zr Al 103.08(6) . .
O10 Zr Al 103.08(6) 8_565 .
Cl2 Zr Al 90.75(4) . .
Cl1 Zr Al 85.72(4) . .
Cl3 Zr Al 173.05(4) . .
O11 Al O11 80.74(14) . 8_565
O11 Al C1 112.57(16) . .
O11 Al C1 112.57(16) 8_565 .
O11 Al C2 112.47(16) . .
O11 Al C2 112.47(16) 8_565 .
C1 Al C2 119.6(3) . .
O11 Al Zr 40.37(7) . .
O11 Al Zr 40.37(7) 8_565 .
C1 Al Zr 120.74(19) . .
C2 Al Zr 119.63(19) . .
C13 O10 C14 109.7(4) . .
C13 O10 Zr 115.4(2) . .
C14 O10 Zr 125.4(2) . .
C12 O11 Al 131.3(3) . .
C12 O11 Zr 122.3(3) . .
Al O11 Zr 105.95(10) . .
C13 C12 O11 115.1(4) . .
C13 C12 C11 127.7(4) . .
O11 C12 C11 115.9(4) . .
C12 C13 O10 116.0(4) . .

loop_
_geom_bond_atom_site_label_1
_geom_bond_atom_site_label_2
_geom_bond_distance
_geom_bond_site_symmetry_2
Zr O11 2.133(2) 8_565
Zr O11 2.133(2) .
Zr O10 2.296(2) .
Zr O10 2.296(2) 8_565
Zr Cl2 2.4413(12) .
Zr Cl1 2.4491(12) .
Zr Cl3 2.4653(13) .
Zr Al 3.1659(15) .
Al O11 1.826(2) .
Al O11 1.826(2) 8_565
Al C1 1.946(6) .
Al C2 1.948(5) .
O10 C13 1.428(5) .
O10 C14 1.453(4) .
O11 C12 1.404(5) .
C11 C12 1.459(6) .
C12 C13 1.293(7) .

loop_
_geom_hbond_atom_site_label_D
_geom_hbond_atom_site_label_H
_geom_hbond_atom_site_label_A
_geom_hbond_distance_DH
_geom_hbond_distance_HA
_geom_hbond_distance_DA
_geom_hbond_angle_DHA
_geom_hbond_site_symmetry_A
_geom_hbond_publ_flag
C13 H13B Cl3 0.9700 2.8100 3.7201 157.00 2_554 yes
C13 H13B Cl3 0.9700 2.8100 3.7201 157.00 7_544 yes
C14 H14B Cl3 0.9600 2.6000 3.2261 123.00 . yes

loop_
_geom_torsion_atom_site_label_1
_geom_torsion_atom_site_label_2
_geom_torsion_atom_site_label_3
_geom_torsion_atom_site_label_4
_geom_torsion
_geom_torsion_site_symmetry_1
_geom_torsion_site_symmetry_4
O11 Zr Al O11 -178.9(2) 8_565 .
O10 Zr Al O11 -3.75(13) . .
O10 Zr Al O11 -175.11(12) 8_565 .
Cl2 Zr Al O11 -89.43(11) . .
Cl1 Zr Al O11 90.57(11) . .
Cl3 Zr Al O11 90.57(11) . .
O11 Zr Al O11 178.9(2) . 8_565
O10 Zr Al O11 175.11(12) . 8_565
O10 Zr Al O11 3.75(13) 8_565 8_565
Cl2 Zr Al O11 89.43(11) . 8_565
Cl1 Zr Al O11 -90.57(11) . 8_565
Cl3 Zr Al O11 -90.57(11) . 8_565
O11 Zr Al C1 -89.43(11) 8_565 .
O11 Zr Al C1 89.43(11) . .
O10 Zr Al C1 85.68(6) . .
O10 Zr Al C1 -85.68(6) 8_565 .
Cl2 Zr Al C1 0.0 . .
Cl1 Zr Al C1 180.0 . .
Cl3 Zr Al C1 180.0 . .
O11 Zr Al C2 90.57(11) 8_565 .
O11 Zr Al C2 -90.57(11) . .
O10 Zr Al C2 -94.32(6) . .
O10 Zr Al C2 94.32(6) 8_565 .
Cl2 Zr Al C2 180.0 . .
Cl1 Zr Al C2 0.0 . .
Cl3 Zr Al C2 0.0 . .
O11 Zr O10 C13 10.7(4) 8_565 .
O11 Zr O10 C13 4.5(4) . .
O10 Zr O10 C13 168.2(3) 8_565 .
Cl2 Zr O10 C13 96.5(4) . .
Cl1 Zr O10 C13 -80.1(4) . .
Cl3 Zr O10 C13 -166.2(4) . .
Al Zr O10 C13 6.7(4) . .
O11 Zr O10 C14 -132.0(3) 8_565 .
O11 Zr O10 C14 -138.2(3) . .
O10 Zr O10 C14 25.6(4) 8_565 .
Cl2 Zr O10 C14 -46.2(3) . .
Cl1 Zr O10 C14 137.2(3) . .
Cl3 Zr O10 C14 51.1(3) . .
Al Zr O10 C14 -136.0(3) . .
O11 Al O11 C12 -173.0(5) 8_565 .
C1 Al O11 C12 76.3(6) . .
C2 Al O11 C12 -62.4(6) . .
Zr Al O11 C12 -172.3(6) . .
O11 Al O11 Zr -0.75(14) 8_565 .
C1 Al O11 Zr -111.45(16) . .
C2 Al O11 Zr 109.84(16) . .
O11 Zr O11 C12 173.8(5) 8_565 .
O10 Zr O11 C12 -10.8(5) . .
O10 Zr O11 C12 -179.9(5) 8_565 .
Cl2 Zr O11 C12 -96.0(5) . .
Cl1 Zr O11 C12 86.0(5) . .
Cl3 Zr O11 C12 5.6(5) . .
Al Zr O11 C12 173.1(5) . .
O11 Zr O11 Al 0.68(13) 8_565 .
O10 Zr O11 Al 176.09(13) . .
O10 Zr O11 Al 6.95(17) 8_565 .
Cl2 Zr O11 Al 90.89(10) . .
Cl1 Zr O11 Al -87.15(10) . .
Cl3 Zr O11 Al -167.58(8) . .
Al O11 C12 C13 -172.7(5) . .
Zr O11 C12 C13 16.1(10) . .
Al O11 C12 C11 -4.7(10) . .
Zr O11 C12 C11 -175.9(4) . .
O11 C12 C13 O10 -10.7(11) . .
C11 C12 C13 O10 -177.1(7) . .
C14 O10 C13 C12 150.4(7) . .
Zr O10 C13 C12 2.0(9) . .
